data_4076812
loop_
_publ_author_name
'Ortmann, Dagmara A.'
'Webernd\"orfer, Birgit'
'Ilg, Kerstin'
'Laubender, Matthias'
'Werner, Helmut'

_publ_section_title
;
 Carbene Iridium(I) and Iridium(III) Complexes Containing the Metal Center
 in Different Stereochemical Environments&#x2020;
;
_journal_issue 12
_journal_name_full Organometallics
_journal_page_first 2369
_journal_paper_doi 10.1021/om020069a
_journal_volume 21
_journal_year 2002
_chemical_formula_sum 'C31 H52 Cl Ir P2'
_chemical_formula_weight 714.32
_chemical_name_systematic
; 
 ? 
;
_space_group_IT_number 2
_symmetry_cell_setting triclinic
_symmetry_Int_Tables_number 2
_symmetry_space_group_name_Hall '-P 1'
_symmetry_space_group_name_H-M 'P -1'
_atom_sites_solution_hydrogens geom
_atom_sites_solution_primary direct
_atom_sites_solution_secondary difmap
_audit_creation_method SHELXL-97
_cell_angle_alpha 94.04(2)
_cell_angle_beta 93.62(2)
_cell_angle_gamma 114.165(19)
_cell_formula_units_Z 2
_cell_length_a 10.353(5)
_cell_length_b 12.153(4)
_cell_length_c 13.909(5)
_cell_measurement_reflns_used 25
_cell_measurement_temperature 173(2)
_cell_measurement_theta_max 25
_cell_measurement_theta_min 10
_cell_volume 1584.6(11)
_computing_cell_refinement 'CAD4 (Enraf-Nonius)'
_computing_data_collection 'CAD4 (Enraf-Nonius)'
_computing_data_reduction 'BEGIN (SDP)'
_computing_molecular_graphics 'ZORTEP (Zsolnai)'
_computing_publication_material 'SHELXL-97 (Sheldrick, 1997)'
_computing_structure_refinement 'SHELXL-97 (Sheldrick, 1997)'
_computing_structure_solution 'SHELXS-97 (Sheldrick, 1990)'
_diffrn_ambient_temperature 173(2)
_diffrn_measured_fraction_theta_full 0.994
_diffrn_measured_fraction_theta_max 0.994
_diffrn_measurement_device_type 'CAD4 (Enraf-Nonius)'
_diffrn_measurement_method 'Omega/Theta scans'
_diffrn_radiation_monochromator graphite
_diffrn_radiation_source 'fine-focus sealed tube'
_diffrn_radiation_type MoK\a
_diffrn_radiation_wavelength 0.71073
_diffrn_reflns_av_R_equivalents 0.0324
_diffrn_reflns_av_sigmaI/netI 0.0407
_diffrn_reflns_limit_h_max 12
_diffrn_reflns_limit_h_min -12
_diffrn_reflns_limit_k_max 14
_diffrn_reflns_limit_k_min -14
_diffrn_reflns_limit_l_max 17
_diffrn_reflns_limit_l_min 0
_diffrn_reflns_number 6479
_diffrn_reflns_theta_full 26.02
_diffrn_reflns_theta_max 26.02
_diffrn_reflns_theta_min 2.17
_diffrn_standards_decay_% 0.9
_diffrn_standards_interval_time 60
_diffrn_standards_number 2
_exptl_absorpt_coefficient_mu 4.416
_exptl_absorpt_correction_T_max 1.00
_exptl_absorpt_correction_T_min 0.88
_exptl_absorpt_correction_type empirical
_exptl_absorpt_process_details
;
 empirical absorption correction by psi-scans from 8 reflections 
 with chi-angles near 90 degrees
;
_exptl_crystal_colour black
_exptl_crystal_density_diffrn 1.497
_exptl_crystal_density_method 'not measured'
_exptl_crystal_description prism
_exptl_crystal_F_000 724
_exptl_crystal_size_max 0.20
_exptl_crystal_size_mid 0.15
_exptl_crystal_size_min 0.11
_refine_diff_density_max 1.737
_refine_diff_density_min -1.275
_refine_diff_density_rms 0.143
_refine_ls_extinction_method none
_refine_ls_goodness_of_fit_ref 1.069
_refine_ls_hydrogen_treatment mixed
_refine_ls_matrix_type full
_refine_ls_number_parameters 328
_refine_ls_number_reflns 6208
_refine_ls_number_restraints 0
_refine_ls_restrained_S_all 1.069
_refine_ls_R_factor_all 0.0393
_refine_ls_R_factor_gt 0.0319
_refine_ls_shift/su_max 0.001
_refine_ls_shift/su_mean 0.000
_refine_ls_structure_factor_coef Fsqd
_refine_ls_weighting_details 'calc w=1/[\s^2^(Fo^2^)+(0.0226P)^2^+7.0221P] where P=(Fo^2^+2Fc^2^)/3'
_refine_ls_weighting_scheme calc
_refine_ls_wR_factor_gt 0.0699
_refine_ls_wR_factor_ref 0.0758
_reflns_number_gt 5555
_reflns_number_total 6208
_reflns_threshold_expression >2sigma(I)
_cod_data_source_file om020069a.cif
_cod_data_source_block do2wb
_cod_depositor_comments
;
The following automatic conversions were performed:

'_symmetry_cell_setting' value 'Triclinic' changed to 'triclinic'
according to /home/saulius/struct/CIF-dictionaries/cif_core.dic
dictionary named 'cif_core.dic' version 2.4.1 from 2010-06-29.

Automatic conversion script
Id: cif_fix_values 1715 2011-07-08 13:25:40Z adriana 
;
_cod_database_code 4076812

loop_
_symmetry_equiv_pos_as_xyz
'x, y, z'
'-x, -y, -z'

loop_
_atom_site_label
_atom_site_type_symbol
_atom_site_fract_x
_atom_site_fract_y
_atom_site_fract_z
_atom_site_U_iso_or_equiv
_atom_site_adp_type
_atom_site_occupancy
_atom_site_symmetry_multiplicity
_atom_site_calc_flag
_atom_site_refinement_flags
Ir Ir 0.82174(2) 0.787776(17) 0.743270(14) 0.01614(6) Uani 1 1 d .
P1 P 0.89786(15) 0.63064(12) 0.73929(10) 0.0205(3) Uani 1 1 d .
P2 P 0.74694(14) 0.93766(11) 0.69483(9) 0.0172(3) Uani 1 1 d .
Cl Cl 1.04820(14) 0.90908(12) 0.68437(10) 0.0277(3) Uani 1 1 d .
C1 C 0.6678(5) 0.7134(4) 0.8168(4) 0.0178(10) Uani 1 1 d .
C2 C 0.5462(5) 0.5924(5) 0.7964(4) 0.0201(10) Uani 1 1 d .
C3 C 0.4992(6) 0.5409(5) 0.7002(4) 0.0236(11) Uani 1 1 d .
H3 H 0.5373 0.5877 0.6487 0.028 Uiso 1 1 calc R
C4 C 0.3983(6) 0.4229(5) 0.6797(4) 0.0339(14) Uani 1 1 d .
H4 H 0.3671 0.3894 0.6142 0.041 Uiso 1 1 calc R
C5 C 0.3422(7) 0.3531(5) 0.7539(5) 0.0379(15) Uani 1 1 d .
H5 H 0.2753 0.2711 0.7395 0.045 Uiso 1 1 calc R
C6 C 0.3840(7) 0.4034(5) 0.8492(5) 0.0364(14) Uani 1 1 d .
H6 H 0.3446 0.3562 0.9002 0.044 Uiso 1 1 calc R
C7 C 0.4820(6) 0.5212(5) 0.8701(4) 0.0296(13) Uani 1 1 d .
H7 H 0.5072 0.5555 0.9357 0.035 Uiso 1 1 calc R
C8 C 0.6670(5) 0.7803(4) 0.9122(4) 0.0190(10) Uani 1 1 d .
C9 C 0.7946(6) 0.8406(4) 0.9741(4) 0.0221(11) Uani 1 1 d .
H9 H 0.8799 0.8370 0.9561 0.026 Uiso 1 1 calc R
C10 C 0.7962(6) 0.9049(5) 1.0607(4) 0.0286(12) Uani 1 1 d .
H10 H 0.8829 0.9458 1.1013 0.034 Uiso 1 1 calc R
C11 C 0.6734(7) 0.9101(5) 1.0886(4) 0.0348(14) Uani 1 1 d .
H11 H 0.6757 0.9546 1.1482 0.042 Uiso 1 1 calc R
C12 C 0.5463(7) 0.8505(6) 1.0297(4) 0.0349(14) Uani 1 1 d .
H12 H 0.4615 0.8541 1.0488 0.042 Uiso 1 1 calc R
C13 C 0.5434(6) 0.7854(5) 0.9425(4) 0.0246(11) Uani 1 1 d .
H13 H 0.4559 0.7438 0.9029 0.030 Uiso 1 1 calc R
C20 C 0.7916(6) 0.9702(5) 0.5696(4) 0.0256(12) Uani 1 1 d .
H20 H 0.8977 1.0121 0.5741 0.031 Uiso 1 1 calc R
C21 C 0.5525(6) 0.8947(5) 0.7009(4) 0.0268(12) Uani 1 1 d .
H21 H 0.5289 0.8541 0.7615 0.032 Uiso 1 1 calc R
C22 C 0.8275(6) 1.0930(5) 0.7605(4) 0.0245(11) Uani 1 1 d .
H22 H 0.7715 1.1373 0.7360 0.029 Uiso 1 1 calc R
C23 C 0.7366(6) 1.0586(5) 0.5267(4) 0.0289(12) Uani 1 1 d .
H23A H 0.7690 1.0745 0.4623 0.043 Uiso 1 1 calc R
H23B H 0.7736 1.1350 0.5692 0.043 Uiso 1 1 calc R
H23C H 0.6324 1.0225 0.5213 0.043 Uiso 1 1 calc R
C24 C 0.7497(7) 0.8567(5) 0.4978(4) 0.0339(14) Uani 1 1 d .
H24A H 0.6472 0.8230 0.4779 0.051 Uiso 1 1 calc R
H24B H 0.7728 0.7962 0.5289 0.051 Uiso 1 1 calc R
H24C H 0.8022 0.8784 0.4408 0.051 Uiso 1 1 calc R
C25 C 0.5010(7) 0.9965(6) 0.7088(4) 0.0375(15) Uani 1 1 d .
H25A H 0.5303 1.0454 0.6545 0.056 Uiso 1 1 calc R
H25B H 0.5428 1.0480 0.7700 0.056 Uiso 1 1 calc R
H25C H 0.3970 0.9610 0.7070 0.056 Uiso 1 1 calc R
C26 C 0.4624(6) 0.7982(5) 0.6178(5) 0.0346(14) Uani 1 1 d .
H26A H 0.3630 0.7619 0.6321 0.052 Uiso 1 1 calc R
H26B H 0.4981 0.7351 0.6109 0.052 Uiso 1 1 calc R
H26C H 0.4688 0.8361 0.5573 0.052 Uiso 1 1 calc R
C27 C 0.9813(6) 1.1660(5) 0.7427(5) 0.0345(14) Uani 1 1 d .
H27A H 1.0210 1.2417 0.7861 0.052 Uiso 1 1 calc R
H27B H 0.9855 1.1845 0.6753 0.052 Uiso 1 1 calc R
H27C H 1.0367 1.1187 0.7554 0.052 Uiso 1 1 calc R
C28 C 0.8139(7) 1.0887(5) 0.8694(4) 0.0305(13) Uani 1 1 d .
H28A H 0.8776 1.0555 0.8978 0.046 Uiso 1 1 calc R
H28B H 0.7154 1.0369 0.8797 0.046 Uiso 1 1 calc R
H28C H 0.8398 1.1708 0.9005 0.046 Uiso 1 1 calc R
C30 C 0.8887(6) 0.5590(5) 0.6143(4) 0.0299(13) Uani 1 1 d .
H30 H 0.9217 0.4930 0.6211 0.036 Uiso 1 1 calc R
C31 C 0.7939(6) 0.4971(5) 0.8034(4) 0.0292(13) Uani 1 1 d .
H31 H 0.6918 0.4795 0.7851 0.035 Uiso 1 1 calc R
C32 C 1.0906(6) 0.6822(5) 0.7806(4) 0.0295(13) Uani 1 1 d .
H32 H 1.1428 0.7393 0.7337 0.035 Uiso 1 1 calc R
C33 C 0.9860(7) 0.6449(6) 0.5487(4) 0.0388(15) Uani 1 1 d .
H33A H 0.9737 0.6020 0.4841 0.058 Uiso 1 1 calc R
H33B H 1.0852 0.6737 0.5761 0.058 Uiso 1 1 calc R
H33C H 0.9616 0.7143 0.5438 0.058 Uiso 1 1 calc R
C34 C 0.7375(7) 0.4992(6) 0.5648(5) 0.0419(16) Uani 1 1 d .
H34A H 0.7035 0.5617 0.5522 0.063 Uiso 1 1 calc R
H34B H 0.6754 0.4437 0.6070 0.063 Uiso 1 1 calc R
H34C H 0.7361 0.4537 0.5035 0.063 Uiso 1 1 calc R
C35 C 0.8061(8) 0.3776(6) 0.7762(6) 0.0503(19) Uani 1 1 d .
H35A H 0.9009 0.3853 0.7999 0.075 Uiso 1 1 calc R
H35B H 0.7915 0.3590 0.7056 0.075 Uiso 1 1 calc R
H35C H 0.7337 0.3122 0.8058 0.075 Uiso 1 1 calc R
C36 C 0.8161(7) 0.5267(6) 0.9133(4) 0.0389(15) Uani 1 1 d .
H36A H 0.7432 0.4616 0.9429 0.058 Uiso 1 1 calc R
H36B H 0.8086 0.6034 0.9302 0.058 Uiso 1 1 calc R
H36C H 0.9106 0.5341 0.9373 0.058 Uiso 1 1 calc R
C37 C 1.1321(7) 0.7575(6) 0.8794(5) 0.0396(15) Uani 1 1 d .
H37A H 1.0977 0.7038 0.9303 0.059 Uiso 1 1 calc R
H37B H 1.0893 0.8160 0.8809 0.059 Uiso 1 1 calc R
H37C H 1.2359 0.8010 0.8903 0.059 Uiso 1 1 calc R
C38 C 1.1488(7) 0.5850(6) 0.7778(5) 0.0449(17) Uani 1 1 d .
H38A H 1.2529 0.6240 0.7891 0.067 Uiso 1 1 calc R
H38B H 1.1202 0.5372 0.7143 0.067 Uiso 1 1 calc R
H38C H 1.1107 0.5316 0.8284 0.067 Uiso 1 1 calc R

loop_
_atom_site_aniso_label
_atom_site_aniso_U_11
_atom_site_aniso_U_22
_atom_site_aniso_U_33
_atom_site_aniso_U_23
_atom_site_aniso_U_13
_atom_site_aniso_U_12
Ir 0.02091(11) 0.01318(10) 0.01629(10) 0.00025(7) 0.00383(7) 0.00898(7)
P1 0.0272(7) 0.0164(6) 0.0236(7) -0.0006(5) 0.0036(6) 0.0150(6)
P2 0.0215(7) 0.0156(6) 0.0174(6) 0.0017(5) 0.0037(5) 0.0104(5)
Cl 0.0261(7) 0.0241(7) 0.0359(7) 0.0058(6) 0.0115(6) 0.0117(6)
C1 0.018(2) 0.016(2) 0.021(3) 0.0028(19) -0.002(2) 0.008(2)
C2 0.017(3) 0.023(3) 0.022(3) 0.001(2) 0.005(2) 0.010(2)
C3 0.025(3) 0.024(3) 0.023(3) 0.001(2) 0.003(2) 0.012(2)
C4 0.035(3) 0.029(3) 0.034(3) -0.003(3) -0.003(3) 0.011(3)
C5 0.033(3) 0.019(3) 0.049(4) -0.001(3) 0.006(3) -0.001(3)
C6 0.041(4) 0.024(3) 0.041(4) 0.009(3) 0.011(3) 0.009(3)
C7 0.036(3) 0.025(3) 0.025(3) 0.002(2) 0.007(2) 0.010(3)
C8 0.024(3) 0.015(2) 0.019(3) 0.0033(19) 0.007(2) 0.008(2)
C9 0.028(3) 0.016(2) 0.023(3) 0.003(2) 0.004(2) 0.009(2)
C10 0.036(3) 0.026(3) 0.022(3) 0.000(2) 0.000(2) 0.012(3)
C11 0.053(4) 0.031(3) 0.023(3) -0.004(2) 0.008(3) 0.020(3)
C12 0.042(4) 0.038(3) 0.030(3) -0.002(3) 0.012(3) 0.021(3)
C13 0.022(3) 0.025(3) 0.026(3) -0.002(2) 0.006(2) 0.009(2)
C20 0.032(3) 0.027(3) 0.024(3) 0.005(2) 0.009(2) 0.017(2)
C21 0.023(3) 0.040(3) 0.028(3) 0.009(2) 0.005(2) 0.022(3)
C22 0.027(3) 0.022(3) 0.027(3) -0.001(2) 0.002(2) 0.014(2)
C23 0.035(3) 0.032(3) 0.024(3) 0.010(2) 0.010(2) 0.017(3)
C24 0.047(4) 0.038(3) 0.023(3) -0.002(2) 0.007(3) 0.025(3)
C25 0.037(4) 0.052(4) 0.032(3) -0.004(3) 0.003(3) 0.028(3)
C26 0.029(3) 0.030(3) 0.045(4) 0.004(3) -0.002(3) 0.013(3)
C27 0.035(3) 0.020(3) 0.043(4) -0.003(2) 0.000(3) 0.007(3)
C28 0.044(4) 0.024(3) 0.026(3) -0.004(2) 0.003(3) 0.018(3)
C30 0.033(3) 0.028(3) 0.030(3) -0.007(2) 0.002(2) 0.016(3)
C31 0.033(3) 0.022(3) 0.038(3) 0.007(2) 0.009(3) 0.015(3)
C32 0.035(3) 0.027(3) 0.032(3) -0.003(2) 0.001(3) 0.019(3)
C33 0.058(4) 0.037(3) 0.025(3) -0.006(3) 0.012(3) 0.024(3)
C34 0.045(4) 0.048(4) 0.032(3) -0.015(3) 0.005(3) 0.021(3)
C35 0.065(5) 0.026(3) 0.072(5) 0.013(3) 0.019(4) 0.028(3)
C36 0.051(4) 0.041(4) 0.034(3) 0.018(3) 0.009(3) 0.025(3)
C37 0.038(4) 0.037(3) 0.042(4) -0.015(3) -0.008(3) 0.018(3)
C38 0.042(4) 0.045(4) 0.062(5) -0.004(3) -0.005(3) 0.035(3)

loop_
_atom_type_symbol
_atom_type_description
_atom_type_scat_dispersion_real
_atom_type_scat_dispersion_imag
_atom_type_scat_source
C C 0.0033 0.0016 'International Tables Vol C Tables 4.2.6.8 and 6.1.1.4'
H H 0.0000 0.0000 'International Tables Vol C Tables 4.2.6.8 and 6.1.1.4'
P P 0.1023 0.0942 'International Tables Vol C Tables 4.2.6.8 and 6.1.1.4'
Cl Cl 0.1484 0.1585 'International Tables Vol C Tables 4.2.6.8 and 6.1.1.4'
Ir Ir -1.4442 7.9887 'International Tables Vol C Tables 4.2.6.8 and 6.1.1.4'

loop_
_geom_angle_atom_site_label_1
_geom_angle_atom_site_label_2
_geom_angle_atom_site_label_3
_geom_angle
C1 Ir P1 96.04(15)
C1 Ir P2 94.99(15)
P1 Ir P2 162.21(5)
C1 Ir Cl 166.74(15)
P1 Ir Cl 86.18(6)
P2 Ir Cl 86.28(6)
C31 P1 C32 108.4(3)
C31 P1 C30 102.2(3)
C32 P1 C30 101.0(3)
C31 P1 Ir 116.46(18)
C32 P1 Ir 113.74(18)
C30 P1 Ir 113.42(19)
C20 P2 C22 101.3(2)
C20 P2 C21 109.3(3)
C22 P2 C21 101.9(2)
C20 P2 Ir 109.81(17)
C22 P2 Ir 119.93(18)
C21 P2 Ir 113.50(18)
C2 C1 C8 113.4(4)
C2 C1 Ir 128.9(4)
C8 C1 Ir 117.7(3)
C3 C2 C7 117.5(5)
C3 C2 C1 119.6(5)
C7 C2 C1 122.7(5)
C4 C3 C2 120.7(5)
C3 C4 C5 120.5(6)
C6 C5 C4 119.7(5)
C7 C6 C5 120.2(6)
C6 C7 C2 121.4(5)
C13 C8 C9 117.9(5)
C13 C8 C1 122.2(5)
C9 C8 C1 119.9(4)
C10 C9 C8 120.5(5)
C11 C10 C9 120.7(5)
C10 C11 C12 120.0(5)
C11 C12 C13 119.8(6)
C12 C13 C8 121.1(5)
C24 C20 C23 109.9(5)
C24 C20 P2 114.1(4)
C23 C20 P2 114.6(4)
C25 C21 C26 109.5(5)
C25 C21 P2 118.2(4)
C26 C21 P2 111.4(4)
C27 C22 C28 110.4(5)
C27 C22 P2 113.8(4)
C28 C22 P2 111.1(4)
C34 C30 C33 109.7(5)
C34 C30 P1 112.4(4)
C33 C30 P1 114.0(4)
C36 C31 C35 109.9(5)
C36 C31 P1 112.4(4)
C35 C31 P1 118.0(4)
C38 C32 C37 110.7(5)
C38 C32 P1 116.7(4)
C37 C32 P1 112.1(4)

loop_
_geom_bond_atom_site_label_1
_geom_bond_atom_site_label_2
_geom_bond_distance
Ir C1 1.887(5)
Ir P1 2.3440(14)
Ir P2 2.3735(14)
Ir Cl 2.4339(17)
P1 C31 1.866(6)
P1 C32 1.867(6)
P1 C30 1.868(6)
P2 C20 1.858(5)
P2 C22 1.862(5)
P2 C21 1.871(5)
C1 C2 1.487(7)
C1 C8 1.509(7)
C2 C3 1.403(7)
C2 C7 1.407(7)
C3 C4 1.382(8)
C4 C5 1.385(9)
C5 C6 1.383(9)
C6 C7 1.370(8)
C8 C13 1.396(7)
C8 C9 1.414(7)
C9 C10 1.384(7)
C10 C11 1.377(8)
C11 C12 1.389(9)
C12 C13 1.392(7)
C20 C24 1.533(7)
C20 C23 1.543(7)
C21 C25 1.534(8)
C21 C26 1.536(8)
C22 C27 1.519(8)
C22 C28 1.532(7)
C30 C34 1.522(8)
C30 C33 1.525(8)
C31 C36 1.526(8)
C31 C35 1.532(8)
C32 C38 1.529(7)
C32 C37 1.529(8)

loop_
_geom_torsion_atom_site_label_1
_geom_torsion_atom_site_label_2
_geom_torsion_atom_site_label_3
_geom_torsion_atom_site_label_4
_geom_torsion
C1 Ir P1 C31 -0.2(3)
P2 Ir P1 C31 -128.2(3)
Cl Ir P1 C31 166.7(2)
C1 Ir P1 C32 -127.3(3)
P2 Ir P1 C32 104.7(3)
Cl Ir P1 C32 39.6(2)
C1 Ir P1 C30 118.1(3)
P2 Ir P1 C30 -9.9(3)
Cl Ir P1 C30 -75.1(2)
C1 Ir P2 C20 -144.9(3)
P1 Ir P2 C20 -16.7(3)
Cl Ir P2 C20 48.4(2)
C1 Ir P2 C22 98.5(3)
P1 Ir P2 C22 -133.4(2)
Cl Ir P2 C22 -68.3(2)
C1 Ir P2 C21 -22.2(2)
P1 Ir P2 C21 106.0(2)
Cl Ir P2 C21 171.0(2)
P1 Ir C1 C2 -55.7(4)
P2 Ir C1 C2 110.3(4)
Cl Ir C1 C2 -154.7(4)
P1 Ir C1 C8 121.2(3)
P2 Ir C1 C8 -72.8(4)
Cl Ir C1 C8 22.1(9)
C8 C1 C2 C3 154.9(5)
Ir C1 C2 C3 -28.1(7)
C8 C1 C2 C7 -30.4(7)
Ir C1 C2 C7 146.5(4)
C7 C2 C3 C4 -2.8(8)
C1 C2 C3 C4 172.1(5)
C2 C3 C4 C5 -0.3(9)
C3 C4 C5 C6 2.3(10)
C4 C5 C6 C7 -1.0(10)
C5 C6 C7 C2 -2.2(10)
C3 C2 C7 C6 4.1(8)
C1 C2 C7 C6 -170.7(5)
C2 C1 C8 C13 -44.2(6)
Ir C1 C8 C13 138.4(4)
C2 C1 C8 C9 135.9(5)
Ir C1 C8 C9 -41.4(6)
C13 C8 C9 C10 -1.5(7)
C1 C8 C9 C10 178.4(5)
C8 C9 C10 C11 0.7(8)
C9 C10 C11 C12 0.1(9)
C10 C11 C12 C13 0.0(9)
C11 C12 C13 C8 -0.9(9)
C9 C8 C13 C12 1.7(8)
C1 C8 C13 C12 -178.2(5)
C22 P2 C20 C24 174.9(4)
C21 P2 C20 C24 -78.0(5)
Ir P2 C20 C24 47.1(5)
C22 P2 C20 C23 -57.1(5)
C21 P2 C20 C23 49.9(5)
Ir P2 C20 C23 175.0(4)
C20 P2 C21 C25 -79.4(5)
C22 P2 C21 C25 27.3(5)
Ir P2 C21 C25 157.7(4)
C20 P2 C21 C26 48.7(5)
C22 P2 C21 C26 155.4(4)
Ir P2 C21 C26 -74.3(4)
C20 P2 C22 C27 -50.4(5)
C21 P2 C22 C27 -163.2(4)
Ir P2 C22 C27 70.5(4)
C20 P2 C22 C28 -175.7(4)
C21 P2 C22 C28 71.5(4)
Ir P2 C22 C28 -54.7(4)
C31 P1 C30 C34 63.9(5)
C32 P1 C30 C34 175.6(4)
Ir P1 C30 C34 -62.3(5)
C31 P1 C30 C33 -170.5(4)
C32 P1 C30 C33 -58.7(5)
Ir P1 C30 C33 63.3(5)
C32 P1 C31 C36 59.5(5)
C30 P1 C31 C36 165.6(4)
Ir P1 C31 C36 -70.2(5)
C32 P1 C31 C35 -69.9(6)
C30 P1 C31 C35 36.1(6)
Ir P1 C31 C35 160.3(5)
C31 P1 C32 C38 50.1(5)
C30 P1 C32 C38 -56.8(5)
Ir P1 C32 C38 -178.7(4)
C31 P1 C32 C37 -79.1(5)
C30 P1 C32 C37 173.9(4)
Ir P1 C32 C37 52.1(5)
